data_2015807
loop_
_publ_author_name
'Br\"oring, Martin'
'Prikhodovski, Serguei'
'K\"ohler, Silke'

_publ_section_title (3,8,9,14-Tetraethyl-2,4,13,15-tetramethyltripyrrinato)(trifluoroacetato)palladium(II)
_journal_coeditor_code GZ3060
_journal_issue 2
_journal_name_full 'Acta Crystallographica Section C'
_journal_page_first m68
_journal_page_last m70
_journal_paper_doi 10.1107/S010827010605579X
_journal_volume 63
_journal_year 2007
_chemical_formula_iupac '[Pd (C1 F3 O1) (C27 H34 N3 O1)]'
_chemical_formula_moiety 'C28 H34 F3 N3 O2 Pd'
_chemical_formula_sum 'C28 H34 F3 N3 O2 Pd'
_chemical_formula_weight 608.17
_chemical_name_common TrpyPdOAc^F^
_chemical_name_systematic
;
Trifluoracetato-(1,3,12,14-tetramethyl-2,7,8,13-
tetraethyltripyrrinato)palladium(II)
;
_space_group_IT_number 14
_symmetry_cell_setting monoclinic
_symmetry_space_group_name_Hall '-P 2ybc'
_symmetry_space_group_name_H-M 'P 1 21/c 1'
_atom_sites_solution_hydrogens geom
_atom_sites_solution_primary direct
_atom_sites_solution_secondary difmap
_audit_creation_method SHELXL-97
_cell_angle_alpha 90.00
_cell_angle_beta 94.806(8)
_cell_angle_gamma 90.00
_cell_formula_units_Z 4
_cell_length_a 8.9511(6)
_cell_length_b 24.128(2)
_cell_length_c 12.6581(9)
_cell_measurement_reflns_used 8000
_cell_measurement_temperature 193(2)
_cell_measurement_theta_max 26.0
_cell_measurement_theta_min 1.7
_cell_volume 2724.2(4)
_computing_cell_refinement 'Wincell in X-Area'
_computing_data_collection 'WinXpose in X-Area (Stoe & Cie, 2003)'
_computing_data_reduction 'WinIntegrate in X-Area'
_computing_molecular_graphics 'MERCURY (Version 1.4.1; Macrae <i>et al.</i>,  2006)'
_computing_structure_refinement 'SHELXL97 (Sheldrick, 1997)'
_computing_structure_solution 'SHELXS97 (Sheldrick, 1997)'
_diffrn_ambient_temperature 193(2)
_diffrn_measured_fraction_theta_full 0.985
_diffrn_measured_fraction_theta_max 0.985
_diffrn_measurement_device_type 'Stoe IPDS-1'
_diffrn_measurement_method \f
_diffrn_radiation_monochromator graphite
_diffrn_radiation_source 'fine-focus sealed tube'
_diffrn_radiation_type MoK\a
_diffrn_radiation_wavelength 0.71073
_diffrn_reflns_av_R_equivalents 0.0338
_diffrn_reflns_av_sigmaI/netI 0.0334
_diffrn_reflns_limit_h_max 10
_diffrn_reflns_limit_h_min -11
_diffrn_reflns_limit_k_max 29
_diffrn_reflns_limit_k_min -29
_diffrn_reflns_limit_l_max 15
_diffrn_reflns_limit_l_min -15
_diffrn_reflns_number 21198
_diffrn_reflns_theta_full 26.04
_diffrn_reflns_theta_max 26.04
_diffrn_reflns_theta_min 1.82
_diffrn_standards_decay_% <1
_diffrn_standards_interval_count 0
_diffrn_standards_interval_time 0
_diffrn_standards_number 0
_exptl_absorpt_coefficient_mu 0.731
_exptl_absorpt_correction_T_max 0.9064
_exptl_absorpt_correction_T_min 0.8861
_exptl_absorpt_correction_type multi-scan
_exptl_absorpt_process_details '(Blessing, 1995)'
_exptl_crystal_colour violet
_exptl_crystal_density_diffrn 1.482
_exptl_crystal_density_method 'not measured'
_exptl_crystal_description block
_exptl_crystal_F_000 1248
_exptl_crystal_size_max 0.34
_exptl_crystal_size_mid 0.20
_exptl_crystal_size_min 0.13
_refine_diff_density_max 1.176
_refine_diff_density_min -0.839
_refine_ls_extinction_method none
_refine_ls_goodness_of_fit_ref 1.185
_refine_ls_hydrogen_treatment constr
_refine_ls_matrix_type full
_refine_ls_number_parameters 343
_refine_ls_number_reflns 5284
_refine_ls_number_restraints 6
_refine_ls_restrained_S_all 1.186
_refine_ls_R_factor_all 0.0525
_refine_ls_R_factor_gt 0.0392
_refine_ls_shift/su_max 0.006
_refine_ls_shift/su_mean 0.000
_refine_ls_structure_factor_coef Fsqd
_refine_ls_weighting_details 'calc w=1/[\s^2^(Fo^2^)+(0.0584P)^2^] where P=(Fo^2^+2Fc^2^)/3'
_refine_ls_weighting_scheme calc
_refine_ls_wR_factor_gt 0.0998
_refine_ls_wR_factor_ref 0.1032
_reflns_number_gt 4084
_reflns_number_total 5284
_reflns_threshold_expression I>2\s(I)
_cod_data_source_file gz3060.cif
_cod_data_source_block I
_cod_original_sg_symbol_H-M 'P 21/c'
_cod_database_code 2015807
_cod_database_fobs_code 2015807

loop_
_symmetry_equiv_pos_as_xyz
'x, y, z'
'-x, y+1/2, -z+1/2'
'-x, -y, -z'
'x, -y-1/2, z-1/2'

loop_
_atom_site_type_symbol
_atom_site_label
_atom_site_fract_x
_atom_site_fract_y
_atom_site_fract_z
_atom_site_U_iso_or_equiv
_atom_site_adp_type
_atom_site_calc_flag
_atom_site_refinement_flags
_atom_site_occupancy
_atom_site_disorder_assembly
_atom_site_disorder_group
C C1 -0.0193(4) 0.87984(16) 0.4485(3) 0.0352(9) Uani d . 1 . .
H H1A -0.0022 0.8746 0.5253 0.053 Uiso calc R 1 . .
H H1B -0.1257 0.8874 0.4296 0.053 Uiso calc R 1 . .
H H1C 0.0409 0.9111 0.4268 0.053 Uiso calc R 1 . .
C C2 0.0253(4) 0.82847(14) 0.3931(3) 0.0229(7) Uani d . 1 . .
C C3 -0.0477(4) 0.80908(14) 0.2951(3) 0.0257(7) Uani d . 1 . .
C C4 0.0166(4) 0.75945(15) 0.2731(3) 0.0250(7) Uani d . 1 . .
C C5 0.1277(4) 0.74840(14) 0.3603(3) 0.0232(7) Uani d . 1 . .
C C6 0.1983(4) 0.69884(14) 0.3823(3) 0.0235(7) Uani d . 1 . .
H H6 0.1914 0.6718 0.3276 0.028 Uiso calc R 1 . .
C C7 0.2801(4) 0.68407(13) 0.4783(3) 0.0231(7) Uani d . 1 . .
C C8 0.3183(4) 0.62926(14) 0.5156(3) 0.0243(7) Uani d . 1 . .
C C9 0.3758(4) 0.63482(14) 0.6200(3) 0.0258(7) Uani d . 1 . .
C C10 0.3793(3) 0.69254(14) 0.6437(3) 0.0236(7) Uani d . 1 . .
C C11 0.4495(4) 0.71804(14) 0.7352(3) 0.0237(7) Uani d . 1 . .
H H11 0.4637 0.6959 0.7972 0.028 Uiso calc R 1 . .
C C12 0.4986(4) 0.77140(14) 0.7430(3) 0.0236(7) Uani d . 1 . .
C C13 0.6053(4) 0.79441(15) 0.8242(3) 0.0267(7) Uani d . 1 . .
C C14 0.6555(4) 0.84295(15) 0.7838(3) 0.0286(8) Uani d . 1 . .
C C15 0.5791(4) 0.85018(14) 0.6801(3) 0.0271(8) Uani d . 1 . .
C C16 0.6151(5) 0.89392(18) 0.6037(4) 0.0417(10) Uani d . 1 . .
H H16A 0.5798 0.9299 0.6277 0.063 Uiso calc R 1 . .
H H16B 0.5654 0.8854 0.5336 0.063 Uiso calc R 1 . .
H H16C 0.7238 0.8954 0.5993 0.063 Uiso calc R 1 . .
C C17 -0.1722(4) 0.83821(17) 0.2302(3) 0.0361(9) Uani d . 1 . .
H H17A -0.2400 0.8556 0.2785 0.043 Uiso calc R 1 . .
H H17B -0.2311 0.8105 0.1865 0.043 Uiso calc R 1 . .
C C18 -0.1161(6) 0.8823(2) 0.1582(5) 0.0647(16) Uani d . 1 . .
H H18A -0.0615 0.9107 0.2012 0.097 Uiso calc R 1 . .
H H18B -0.2015 0.8993 0.1169 0.097 Uiso calc R 1 . .
H H18C -0.0491 0.8653 0.1100 0.097 Uiso calc R 1 . .
C C19 -0.0237(4) 0.72260(17) 0.1802(3) 0.0344(9) Uani d . 1 . .
H H19A -0.1314 0.7146 0.1758 0.052 Uiso calc R 1 . .
H H19B 0.0327 0.6879 0.1888 0.052 Uiso calc R 1 . .
H H19C 0.0011 0.7412 0.1151 0.052 Uiso calc R 1 . .
C C20 0.2949(4) 0.57734(14) 0.4517(3) 0.0302(8) Uani d . 1 . .
H H20A 0.3633 0.5484 0.4830 0.036 Uiso calc R 1 . .
H H20B 0.3223 0.5846 0.3788 0.036 Uiso calc R 1 . .
C C21 0.1347(4) 0.55541(17) 0.4460(4) 0.0391(10) Uani d . 1 . .
H H21A 0.1063 0.5481 0.5178 0.059 Uiso calc R 1 . .
H H21B 0.1282 0.5210 0.4047 0.059 Uiso calc R 1 . .
H H21C 0.0665 0.5830 0.4116 0.059 Uiso calc R 1 . .
C C22 0.4266(4) 0.58932(15) 0.6963(3) 0.0315(8) Uani d . 1 . .
H H22A 0.4557 0.5566 0.6555 0.038 Uiso calc R 1 . .
H H22B 0.5165 0.6020 0.7405 0.038 Uiso calc R 1 . .
C C23 0.3085(6) 0.5723(2) 0.7675(4) 0.0509(12) Uani d . 1 . .
H H23A 0.2746 0.6049 0.8050 0.076 Uiso calc R 1 . .
H H23B 0.3505 0.5450 0.8191 0.076 Uiso calc R 1 . .
H H23C 0.2233 0.5559 0.7248 0.076 Uiso calc R 1 . .
C C24 0.6550(4) 0.76770(17) 0.9281(3) 0.0344(9) Uani d . 1 . .
H H24A 0.6174 0.7892 0.9860 0.052 Uiso calc R 1 . .
H H24B 0.7647 0.7666 0.9369 0.052 Uiso calc R 1 . .
H H24C 0.6153 0.7299 0.9293 0.052 Uiso calc R 1 . .
C C25 0.7705(4) 0.88188(17) 0.8349(4) 0.0373(9) Uani d . 1 . .
H H25A 0.8347 0.8957 0.7806 0.045 Uiso calc R 1 . .
H H25B 0.8352 0.8616 0.8891 0.045 Uiso calc R 1 . .
C C26 0.6984(5) 0.93064(19) 0.8866(4) 0.0512(12) Uani d . 1 . .
H H26A 0.6347 0.9171 0.9403 0.077 Uiso calc R 1 . .
H H26B 0.6373 0.9516 0.8326 0.077 Uiso calc R 1 . .
H H26C 0.7767 0.9547 0.9202 0.077 Uiso calc R 1 . .
C C27 0.2464(4) 0.91324(16) 0.6146(3) 0.0341(8) Uani d . 1 . .
N N1 0.1326(3) 0.79369(11) 0.4308(2) 0.0228(6) Uani d . 1 A .
N N2 0.3204(3) 0.72147(12) 0.5569(2) 0.0229(6) Uani d . 1 A .
N N3 0.4818(3) 0.80893(11) 0.6574(2) 0.0252(6) Uani d . 1 A .
C C28 0.2449(13) 0.9754(6) 0.6095(9) 0.0467(15) Uani d PD 0.600(4) A 1
F F1 0.2586(10) 0.9951(2) 0.5114(6) 0.0886(11) Uani d PD 0.600(4) A 1
F F2 0.1168(8) 0.9976(2) 0.6327(6) 0.0886(11) Uani d PD 0.600(4) A 1
F F3 0.3494(9) 0.9972(2) 0.6756(6) 0.0886(11) Uani d PD 0.600(4) A 1
C C28' 0.2567(19) 0.9770(9) 0.5967(12) 0.0467(15) Uani d PD 0.400(4) A 2
F F1' 0.3777(12) 0.9935(3) 0.5478(9) 0.0886(11) Uani d PD 0.400(4) A 2
F F2' 0.1571(13) 0.9960(3) 0.5219(10) 0.0886(11) Uani d PD 0.400(4) A 2
F F3' 0.2672(14) 1.0066(3) 0.6838(9) 0.0886(11) Uani d PD 0.400(4) A 2
Pd Pd1 0.30518(3) 0.803058(10) 0.54596(2) 0.02076(10) Uani d . 1 . .
O O1 0.2937(3) 0.88782(10) 0.5365(2) 0.0298(6) Uani d . 1 A .
O O2 0.1972(4) 0.89567(12) 0.6943(2) 0.0526(8) Uani d . 1 A .

loop_
_atom_site_aniso_label
_atom_site_aniso_U_11
_atom_site_aniso_U_22
_atom_site_aniso_U_33
_atom_site_aniso_U_12
_atom_site_aniso_U_13
_atom_site_aniso_U_23
C1 0.038(2) 0.034(2) 0.033(2) 0.0109(16) -0.0044(17) -0.0029(17)
C2 0.0228(15) 0.0245(16) 0.0212(18) 0.0029(13) 0.0017(13) 0.0045(14)
C3 0.0241(16) 0.0294(18) 0.0234(19) -0.0004(13) 0.0009(14) 0.0023(15)
C4 0.0240(16) 0.0308(18) 0.0202(19) -0.0037(13) 0.0025(14) 0.0023(14)
C5 0.0251(16) 0.0264(17) 0.0179(18) -0.0038(13) 0.0009(14) -0.0008(14)
C6 0.0255(15) 0.0227(16) 0.0224(18) -0.0030(13) 0.0024(13) -0.0047(14)
C7 0.0246(16) 0.0204(16) 0.0240(19) 0.0003(12) 0.0007(14) -0.0028(13)
C8 0.0213(15) 0.0214(16) 0.030(2) -0.0006(12) -0.0006(14) -0.0008(14)
C9 0.0212(15) 0.0242(17) 0.032(2) 0.0040(13) 0.0013(14) 0.0032(15)
C10 0.0221(15) 0.0231(16) 0.0252(19) -0.0001(13) 0.0004(13) 0.0004(14)
C11 0.0231(16) 0.0264(17) 0.0211(19) 0.0035(13) -0.0009(13) 0.0027(14)
C12 0.0218(16) 0.0257(17) 0.0231(19) 0.0018(13) 0.0002(14) -0.0006(14)
C13 0.0213(15) 0.0327(19) 0.0257(19) 0.0018(13) 0.0004(14) -0.0035(15)
C14 0.0234(16) 0.0303(18) 0.032(2) -0.0005(13) 0.0006(15) -0.0060(16)
C15 0.0230(16) 0.0270(17) 0.031(2) -0.0026(13) 0.0007(15) -0.0048(15)
C16 0.040(2) 0.041(2) 0.044(3) -0.0114(17) 0.0015(19) 0.0055(19)
C17 0.0310(19) 0.043(2) 0.033(2) 0.0048(16) -0.0084(16) 0.0047(18)
C18 0.058(3) 0.069(3) 0.062(4) -0.003(3) -0.020(3) 0.040(3)
C19 0.0343(19) 0.043(2) 0.025(2) -0.0032(16) -0.0017(16) -0.0035(17)
C20 0.0318(18) 0.0217(17) 0.036(2) 0.0020(14) -0.0009(16) -0.0028(15)
C21 0.0325(19) 0.031(2) 0.052(3) -0.0031(16) -0.0054(18) -0.0066(18)
C22 0.0323(18) 0.0254(17) 0.035(2) 0.0033(15) -0.0074(16) 0.0023(16)
C23 0.063(3) 0.049(3) 0.041(3) 0.006(2) 0.009(2) 0.017(2)
C24 0.0338(19) 0.041(2) 0.027(2) -0.0008(16) -0.0040(16) 0.0002(17)
C25 0.0281(18) 0.039(2) 0.043(3) -0.0075(16) -0.0064(17) -0.0061(18)
C26 0.046(2) 0.042(2) 0.062(3) 0.0009(19) -0.018(2) -0.018(2)
C27 0.046(2) 0.0274(19) 0.027(2) 0.0013(16) -0.0083(17) 0.0004(16)
N1 0.0270(14) 0.0203(14) 0.0213(15) 0.0023(11) 0.0029(12) 0.0000(11)
N2 0.0225(13) 0.0247(14) 0.0209(16) 0.0017(11) -0.0015(12) -0.0003(12)
N3 0.0273(14) 0.0229(14) 0.0253(16) -0.0010(11) 0.0021(12) -0.0010(12)
C28 0.085(4) 0.023(2) 0.030(3) 0.001(2) -0.006(3) -0.003(2)
F1 0.114(3) 0.0288(11) 0.123(3) 0.0115(18) 0.009(3) 0.0021(14)
F2 0.114(3) 0.0288(11) 0.123(3) 0.0115(18) 0.009(3) 0.0021(14)
F3 0.114(3) 0.0288(11) 0.123(3) 0.0115(18) 0.009(3) 0.0021(14)
C28' 0.085(4) 0.023(2) 0.030(3) 0.001(2) -0.006(3) -0.003(2)
F1' 0.114(3) 0.0288(11) 0.123(3) 0.0115(18) 0.009(3) 0.0021(14)
F2' 0.114(3) 0.0288(11) 0.123(3) 0.0115(18) 0.009(3) 0.0021(14)
F3' 0.114(3) 0.0288(11) 0.123(3) 0.0115(18) 0.009(3) 0.0021(14)
Pd1 0.02466(14) 0.01781(14) 0.01931(15) 0.00049(10) -0.00115(9) -0.00011(11)
O1 0.0409(14) 0.0227(12) 0.0251(14) -0.0006(10) -0.0015(11) 0.0001(11)
O2 0.096(3) 0.0341(16) 0.0284(17) 0.0068(16) 0.0122(17) -0.0010(13)

loop_
_atom_type_symbol
_atom_type_description
_atom_type_scat_dispersion_real
_atom_type_scat_dispersion_imag
_atom_type_scat_source
C C 0.0033 0.0016 'International Tables Vol C Tables 4.2.6.8 and 6.1.1.4'
H H 0.0000 0.0000 'International Tables Vol C Tables 4.2.6.8 and 6.1.1.4'
N N 0.0061 0.0033 'International Tables Vol C Tables 4.2.6.8 and 6.1.1.4'
F F 0.0171 0.0103 'International Tables Vol C Tables 4.2.6.8 and 6.1.1.4'
Pd Pd -0.9988 1.0072 'International Tables Vol C Tables 4.2.6.8 and 6.1.1.4'
O O 0.0106 0.0060 'International Tables Vol C Tables 4.2.6.8 and 6.1.1.4'

loop_
_geom_angle_atom_site_label_1
_geom_angle_atom_site_label_2
_geom_angle_atom_site_label_3
_geom_angle
_geom_angle_publ_flag
C2 C1 H1A 109.5 no
C2 C1 H1B 109.5 no
H1A C1 H1B 109.5 no
C2 C1 H1C 109.5 no
H1A C1 H1C 109.5 no
H1B C1 H1C 109.5 no
N1 C2 C3 111.6(3) no
N1 C2 C1 124.5(3) no
C3 C2 C1 123.9(3) no
C4 C3 C2 107.0(3) no
C4 C3 C17 127.2(3) no
C2 C3 C17 125.8(3) no
C3 C4 C5 106.3(3) no
C3 C4 C19 127.1(3) no
C5 C4 C19 126.6(3) no
C6 C5 N1 123.9(3) no
C6 C5 C4 126.3(3) no
N1 C5 C4 108.9(3) no
C5 C6 C7 126.4(3) no
C5 C6 H6 116.8 no
C7 C6 H6 116.8 no
N2 C7 C6 123.0(3) no
N2 C7 C8 109.1(3) no
C6 C7 C8 127.4(3) no
C9 C8 C7 106.5(3) no
C9 C8 C20 128.4(3) no
C7 C8 C20 125.1(3) no
C8 C9 C10 107.2(3) no
C8 C9 C22 127.6(3) no
C10 C9 C22 125.3(3) no
N2 C10 C11 123.4(3) no
N2 C10 C9 109.3(3) no
C11 C10 C9 126.8(3) no
C12 C11 C10 126.2(3) no
C12 C11 H11 116.9 no
C10 C11 H11 116.9 no
C11 C12 N3 122.6(3) no
C11 C12 C13 127.0(3) no
N3 C12 C13 108.7(3) no
C14 C13 C12 106.2(3) no
C14 C13 C24 127.9(3) no
C12 C13 C24 125.9(3) no
C13 C14 C15 107.4(3) no
C13 C14 C25 127.5(4) no
C15 C14 C25 125.0(3) no
N3 C15 C14 110.9(3) no
N3 C15 C16 124.2(4) no
C14 C15 C16 124.6(3) no
C15 C16 H16A 109.5 no
C15 C16 H16B 109.5 no
H16A C16 H16B 109.5 no
C15 C16 H16C 109.5 no
H16A C16 H16C 109.5 no
H16B C16 H16C 109.5 no
C3 C17 C18 112.9(3) no
C3 C17 H17A 109.0 no
C18 C17 H17A 109.0 no
C3 C17 H17B 109.0 no
C18 C17 H17B 109.0 no
H17A C17 H17B 107.8 no
C17 C18 H18A 109.5 no
C17 C18 H18B 109.5 no
H18A C18 H18B 109.5 no
C17 C18 H18C 109.5 no
H18A C18 H18C 109.5 no
H18B C18 H18C 109.5 no
C4 C19 H19A 109.5 no
C4 C19 H19B 109.5 no
H19A C19 H19B 109.5 no
C4 C19 H19C 109.5 no
H19A C19 H19C 109.5 no
H19B C19 H19C 109.5 no
C8 C20 C21 113.9(3) no
C8 C20 H20A 108.8 no
C21 C20 H20A 108.8 no
C8 C20 H20B 108.8 no
C21 C20 H20B 108.8 no
H20A C20 H20B 107.7 no
C20 C21 H21A 109.5 no
C20 C21 H21B 109.5 no
H21A C21 H21B 109.5 no
C20 C21 H21C 109.5 no
H21A C21 H21C 109.5 no
H21B C21 H21C 109.5 no
C23 C22 C9 113.2(3) no
C23 C22 H22A 108.9 no
C9 C22 H22A 108.9 no
C23 C22 H22B 108.9 no
C9 C22 H22B 108.9 no
H22A C22 H22B 107.8 no
C22 C23 H23A 109.5 no
C22 C23 H23B 109.5 no
H23A C23 H23B 109.5 no
C22 C23 H23C 109.5 no
H23A C23 H23C 109.5 no
H23B C23 H23C 109.5 no
C13 C24 H24A 109.5 no
C13 C24 H24B 109.5 no
H24A C24 H24B 109.5 no
C13 C24 H24C 109.5 no
H24A C24 H24C 109.5 no
H24B C24 H24C 109.5 no
C14 C25 C26 111.8(3) no
C14 C25 H25A 109.3 no
C26 C25 H25A 109.3 no
C14 C25 H25B 109.3 no
C26 C25 H25B 109.3 no
H25A C25 H25B 107.9 no
C25 C26 H26A 109.5 no
C25 C26 H26B 109.5 no
H26A C26 H26B 109.5 no
C25 C26 H26C 109.5 no
H26A C26 H26C 109.5 no
H26B C26 H26C 109.5 no
O2 C27 O1 130.5(4) no
O2 C27 C28 112.5(5) no
O1 C27 C28 116.9(5) no
O2 C27 C28' 119.8(7) no
O1 C27 C28' 109.7(7) no
C28 C27 C28' 7.4(10) no
C2 N1 C5 106.1(3) no
C2 N1 Pd1 131.6(2) no
C5 N1 Pd1 121.2(2) no
C7 N2 C10 107.9(3) no
C7 N2 Pd1 126.4(2) no
C10 N2 Pd1 125.7(2) no
C15 N3 C12 106.7(3) no
C15 N3 Pd1 130.9(3) no
C12 N3 Pd1 121.0(2) no
F1 C28 F3 109.4(11) no
F1 C28 F2 102.1(10) no
F3 C28 F2 106.4(10) no
F1 C28 C27 113.0(9) no
F3 C28 C27 111.7(9) no
F2 C28 C27 113.6(9) no
F3' C28' F2' 114.1(17) no
F3' C28' F1' 102.7(14) no
F2' C28' F1' 95.1(12) no
F3' C28' C27 114.7(12) no
F2' C28' C27 113.6(13) no
F1' C28' C27 114.6(14) no
N2 Pd1 N3 88.62(11) yes
N2 Pd1 N1 89.04(11) yes
N3 Pd1 N1 177.10(11) yes
N2 Pd1 O1 178.79(11) yes
N3 Pd1 O1 90.19(11) yes
N1 Pd1 O1 92.14(10) yes
C27 O1 Pd1 117.1(2) no

loop_
_geom_bond_atom_site_label_1
_geom_bond_atom_site_label_2
_geom_bond_distance
_geom_bond_publ_flag
C1 C2 1.494(5) no
C1 H1A 0.98 no
C1 H1B 0.98 no
C1 H1C 0.98 no
C2 N1 1.333(4) no
C2 C3 1.432(5) no
C3 C4 1.367(5) no
C3 C17 1.503(5) no
C4 C5 1.447(5) no
C4 C19 1.494(5) no
C5 C6 1.370(5) no
C5 N1 1.410(4) no
C6 C7 1.411(5) no
C6 H6 0.9500 no
C7 N2 1.369(4) no
C7 C8 1.436(5) no
C8 C9 1.384(5) no
C8 C20 1.496(5) no
C9 C10 1.424(5) no
C9 C22 1.507(5) no
C10 N2 1.369(5) no
C10 C11 1.412(5) no
C11 C12 1.361(5) no
C11 H11 0.9500 no
C12 N3 1.410(5) no
C12 C13 1.453(5) no
C13 C14 1.369(5) no
C13 C24 1.498(5) no
C14 C15 1.439(6) no
C14 C25 1.500(5) no
C15 N3 1.338(4) no
C15 C16 1.485(5) no
C16 H16A 0.98 no
C16 H16B 0.98 no
C16 H16C 0.98 no
C17 C18 1.513(6) no
C17 H17A 0.99 no
C17 H17B 0.99 no
C18 H18A 0.98 no
C18 H18B 0.98 no
C18 H18C 0.98 no
C19 H19A 0.98 no
C19 H19B 0.98 no
C19 H19C 0.98 no
C20 C21 1.525(5) no
C20 H20A 0.99 no
C20 H20B 0.99 no
C21 H21A 0.98 no
C21 H21B 0.98 no
C21 H21C 0.98 no
C22 C23 1.502(6) no
C22 H22A 0.99 no
C22 H22B 0.99 no
C23 H23A 0.98 no
C23 H23B 0.98 no
C23 H23C 0.98 no
C24 H24A 0.98 no
C24 H24B 0.98 no
C24 H24C 0.98 no
C25 C26 1.516(6) no
C25 H25A 0.99 no
C25 H25B 0.99 no
C26 H26A 0.98 no
C26 H26B 0.98 no
C26 H26C 0.98 no
C27 O2 1.212(5) no
C27 O1 1.266(5) no
C27 C28 1.501(15) no
C27 C28' 1.56(2) no
N1 Pd1 2.045(3) yes
N2 Pd1 1.977(3) yes
N3 Pd1 2.033(3) yes
C28 F1 1.344(11) no
C28 F3 1.311(11) no
C28 F2 1.321(13) no
C28' F3' 1.312(16) no
C28' F2' 1.327(16) no
C28' F1' 1.352(16) no
Pd1 O1 2.051(2) yes

loop_
_geom_torsion_atom_site_label_1
_geom_torsion_atom_site_label_2
_geom_torsion_atom_site_label_3
_geom_torsion_atom_site_label_4
_geom_torsion
_geom_torsion_publ_flag
N1 C2 C3 C4 1.2(4) no
C1 C2 C3 C4 -175.9(3) no
N1 C2 C3 C17 -179.3(3) no
C1 C2 C3 C17 3.6(6) no
C2 C3 C4 C5 1.1(4) no
C17 C3 C4 C5 -178.4(3) no
C2 C3 C4 C19 178.7(3) no
C17 C3 C4 C19 -0.8(6) no
C3 C4 C5 C6 166.3(3) no
C19 C4 C5 C6 -11.3(6) no
C3 C4 C5 N1 -2.9(4) no
C19 C4 C5 N1 179.4(3) no
N1 C5 C6 C7 2.9(5) no
C4 C5 C6 C7 -164.8(3) no
C5 C6 C7 N2 -11.2(5) no
C5 C6 C7 C8 160.7(3) no
N2 C7 C8 C9 2.8(4) no
C6 C7 C8 C9 -170.0(3) no
N2 C7 C8 C20 -178.6(3) no
C6 C7 C8 C20 8.6(5) no
C7 C8 C9 C10 -2.9(4) no
C20 C8 C9 C10 178.5(3) no
C7 C8 C9 C22 177.3(3) no
C20 C8 C9 C22 -1.2(6) no
C8 C9 C10 N2 2.1(4) no
C22 C9 C10 N2 -178.1(3) no
C8 C9 C10 C11 -169.9(3) no
C22 C9 C10 C11 9.9(5) no
N2 C10 C11 C12 -15.6(5) no
C9 C10 C11 C12 155.4(4) no
C10 C11 C12 N3 1.2(5) no
C10 C11 C12 C13 -161.8(3) no
C11 C12 C13 C14 161.7(3) no
N3 C12 C13 C14 -3.2(4) no
C11 C12 C13 C24 -15.0(6) no
N3 C12 C13 C24 -180.0(3) no
C12 C13 C14 C15 0.9(4) no
C24 C13 C14 C15 177.6(3) no
C12 C13 C14 C25 -178.1(3) no
C24 C13 C14 C25 -1.4(6) no
C13 C14 C15 N3 1.8(4) no
C25 C14 C15 N3 -179.2(3) no
C13 C14 C15 C16 -171.9(4) no
C25 C14 C15 C16 7.1(6) no
C4 C3 C17 C18 -97.2(5) no
C2 C3 C17 C18 83.4(5) no
C9 C8 C20 C21 98.0(4) no
C7 C8 C20 C21 -80.3(5) no
C8 C9 C22 C23 -96.5(5) no
C10 C9 C22 C23 83.8(5) no
C13 C14 C25 C26 -98.7(5) no
C15 C14 C25 C26 82.4(5) no
C3 C2 N1 C5 -3.0(4) no
C1 C2 N1 C5 174.1(3) no
C3 C2 N1 Pd1 165.1(2) no
C1 C2 N1 Pd1 -17.8(5) no
C6 C5 N1 C2 -165.9(3) no
C4 C5 N1 C2 3.6(4) no
C6 C5 N1 Pd1 24.4(4) no
C4 C5 N1 Pd1 -166.0(2) no
C6 C7 N2 C10 171.7(3) no
C8 C7 N2 C10 -1.5(4) no
C6 C7 N2 Pd1 -10.8(5) no
C8 C7 N2 Pd1 176.0(2) no
C11 C10 N2 C7 172.0(3) no
C9 C10 N2 C7 -0.4(4) no
C11 C10 N2 Pd1 -5.5(4) no
C9 C10 N2 Pd1 -177.9(2) no
C14 C15 N3 C12 -3.8(4) no
C16 C15 N3 C12 170.0(3) no
C14 C15 N3 Pd1 162.5(2) no
C16 C15 N3 Pd1 -23.8(5) no
C11 C12 N3 C15 -161.4(3) no
C13 C12 N3 C15 4.3(4) no
C11 C12 N3 Pd1 30.7(4) no
C13 C12 N3 Pd1 -163.6(2) no
O2 C27 C28 F1 -162.6(8) no
O1 C27 C28 F1 15.8(11) no
C28' C27 C28 F1 26(7) no
O2 C27 C28 F3 73.5(10) no
O1 C27 C28 F3 -108.1(8) no
C28' C27 C28 F3 -98(8) no
O2 C27 C28 F2 -46.8(10) no
O1 C27 C28 F2 131.6(7) no
C28' C27 C28 F2 142(8) no
O2 C27 C28' F3' 25.5(16) no
O1 C27 C28' F3' -154.9(11) no
C28 C27 C28' F3' 35(7) no
O2 C27 C28' F2' -108.1(12) no
O1 C27 C28' F2' 71.4(14) no
C28 C27 C28' F2' -99(8) no
O2 C27 C28' F1' 144.0(10) no
O1 C27 C28' F1' -36.5(13) no
C28 C27 C28' F1' 153(8) no
C7 N2 Pd1 N3 -151.4(3) no
C10 N2 Pd1 N3 25.7(3) no
C7 N2 Pd1 N1 26.9(3) no
C10 N2 Pd1 N1 -156.1(3) no
C7 N2 Pd1 O1 -141(5) no
C10 N2 Pd1 O1 36(5) no
C15 N3 Pd1 N2 158.3(3) no
C12 N3 Pd1 N2 -37.2(3) no
C15 N3 Pd1 N1 122(2) no
C12 N3 Pd1 N1 -74(2) no
C15 N3 Pd1 O1 -21.5(3) no
C12 N3 Pd1 O1 143.1(3) no
C2 N1 Pd1 N2 160.8(3) no
C5 N1 Pd1 N2 -32.6(3) no
C2 N1 Pd1 N3 -163(2) no
C5 N1 Pd1 N3 4(2) no
C2 N1 Pd1 O1 -19.5(3) no
C5 N1 Pd1 O1 147.2(2) no
O2 C27 O1 Pd1 -4.7(6) no
C28 C27 O1 Pd1 177.2(5) no
C28' C27 O1 Pd1 175.8(7) no
N2 Pd1 O1 C27 -82(5) no
N3 Pd1 O1 C27 -71.3(3) no
N1 Pd1 O1 C27 110.4(3) no
